data_4327353
loop_
_publ_author_name
'Ben-Jie Liaw'
'Tarlok S. Lobana'
'Ya-Wen Lin'
'Ju-Chun Wang'
'C. W. Liu'

_publ_section_title
;
 Versatility of Dithiophosphates in the Syntheses of Copper(I) Complexes
 with Bis(diphenylphosphino)alkanes: Abstraction of Chloride from
 Dichloromethane
;
_journal_name_full 'Inorganic Chemistry'
_journal_page_first 9921
_journal_page_last 9929
_journal_paper_doi 10.1021/ic051166+
_journal_volume 44
_journal_year 2005
_chemical_formula_sum 'C79 H76 Cl Cu3 F6 O2 P8 S2'
_chemical_formula_weight 1709.35
_chemical_name_systematic
; 
 ? 
;
_space_group_IT_number 2
_symmetry_cell_setting triclinic
_symmetry_space_group_name_Hall '-P 1'
_symmetry_space_group_name_H-M 'P -1'
_atom_sites_solution_hydrogens geom
_atom_sites_solution_primary direct
_atom_sites_solution_secondary difmap
_audit_creation_method SHELXL-97
_cell_angle_alpha 95.328(2)
_cell_angle_beta 99.594(2)
_cell_angle_gamma 102.581(2)
_cell_formula_units_Z 2
_cell_length_a 11.2129(10)
_cell_length_b 14.1419(12)
_cell_length_c 25.910(2)
_cell_measurement_reflns_used 992
_cell_measurement_temperature 298(2)
_cell_measurement_theta_max 25.00
_cell_measurement_theta_min 2.71
_cell_volume 3918.1(6)
_computing_cell_refinement 'Bruker SMART'
_computing_data_collection 'Bruker SMART'
_computing_data_reduction 'Bruker SAINT'
_computing_molecular_graphics 'Bruker SHELXTL'
_computing_publication_material 'Bruker SHELXTL'
_computing_structure_refinement 'SHELXL-97 (Sheldrick, 1997)'
_computing_structure_solution 'SHELXS-97 (Sheldrick, 1990)'
_diffrn_ambient_temperature 298(2)
_diffrn_measured_fraction_theta_full 0.963
_diffrn_measured_fraction_theta_max 0.963
_diffrn_measurement_device_type 'CCD area detector'
_diffrn_measurement_method 'phi and omega scans'
_diffrn_radiation_monochromator graphite
_diffrn_radiation_source 'fine-focus sealed tube'
_diffrn_radiation_type MoK\a
_diffrn_radiation_wavelength 0.71073
_diffrn_reflns_av_R_equivalents 0.0170
_diffrn_reflns_av_sigmaI/netI 0.0176
_diffrn_reflns_limit_h_max 12
_diffrn_reflns_limit_h_min -13
_diffrn_reflns_limit_k_max 16
_diffrn_reflns_limit_k_min -14
_diffrn_reflns_limit_l_max 19
_diffrn_reflns_limit_l_min -30
_diffrn_reflns_number 18205
_diffrn_reflns_theta_full 25.03
_diffrn_reflns_theta_max 25.03
_diffrn_reflns_theta_min 2.20
_exptl_absorpt_coefficient_mu 1.117
_exptl_absorpt_correction_T_max 0.9578
_exptl_absorpt_correction_T_min 0.7819
_exptl_absorpt_correction_type empirical
_exptl_crystal_colour colorless
_exptl_crystal_density_diffrn 1.449
_exptl_crystal_density_meas 0
_exptl_crystal_description column
_exptl_crystal_F_000 1752
_exptl_crystal_size_max 0.5
_exptl_crystal_size_mid 0.4
_exptl_crystal_size_min 0.3
_refine_diff_density_max 0.990
_refine_diff_density_min -0.605
_refine_diff_density_rms 0.057
_refine_ls_extinction_method none
_refine_ls_goodness_of_fit_ref 1.060
_refine_ls_hydrogen_treatment mixed
_refine_ls_matrix_type full
_refine_ls_number_parameters 913
_refine_ls_number_reflns 13345
_refine_ls_number_restraints 0
_refine_ls_restrained_S_all 1.060
_refine_ls_R_factor_all 0.0466
_refine_ls_R_factor_gt 0.0391
_refine_ls_shift/su_max 0.008
_refine_ls_shift/su_mean 0.000
_refine_ls_structure_factor_coef Fsqd
_refine_ls_weighting_details 'calc w=1/[\s^2^(Fo^2^)+(0.0486P)^2^+4.4158P] where P=(Fo^2^+2Fc^2^)/3'
_refine_ls_weighting_scheme calc
_refine_ls_wR_factor_gt 0.0993
_refine_ls_wR_factor_ref 0.1053
_reflns_number_gt 11703
_reflns_number_total 13345
_reflns_threshold_expression >2sigma(I)
_cod_data_source_file ic0511662Bsi20050713_125342_1.cif
_cod_data_source_block 1
_cod_original_cell_volume 3918.2(6)
_cod_database_code 4327353

loop_
_symmetry_equiv_pos_as_xyz
'x, y, z'
'-x, -y, -z'

loop_
_atom_site_label
_atom_site_type_symbol
_atom_site_fract_x
_atom_site_fract_y
_atom_site_fract_z
_atom_site_U_iso_or_equiv
_atom_site_adp_type
_atom_site_occupancy
_atom_site_symmetry_multiplicity
_atom_site_calc_flag
_atom_site_refinement_flags
Cu1 Cu 0.19646(4) 0.06963(3) 0.184095(14) 0.04070(10) Uani 1 1 d .
Cu2 Cu 0.09715(4) 0.26644(3) 0.245871(15) 0.04139(10) Uani 1 1 d .
Cu3 Cu 0.09281(3) 0.08821(3) 0.306273(14) 0.03907(10) Uani 1 1 d .
Cl Cl 0.00358(7) 0.09179(5) 0.21163(3) 0.03853(16) Uani 1 1 d .
S1 S 0.40576(8) 0.14621(7) 0.23630(4) 0.0553(2) Uani 1 1 d .
S2 S 0.24066(7) 0.23851(6) 0.31874(3) 0.04017(17) Uani 1 1 d .
P1 P 0.40474(7) 0.21539(7) 0.30493(3) 0.0455(2) Uani 1 1 d .
P2 P 0.21360(7) 0.16369(6) 0.11764(3) 0.03523(16) Uani 1 1 d .
P3 P 0.16901(7) 0.34772(5) 0.18194(3) 0.03643(17) Uani 1 1 d .
P4 P -0.05919(7) 0.29884(5) 0.28623(3) 0.03479(16) Uani 1 1 d .
P5 P -0.06161(7) 0.11965(5) 0.34818(3) 0.03452(16) Uani 1 1 d .
P6 P 0.14595(7) -0.05553(5) 0.31134(3) 0.03403(16) Uani 1 1 d .
P7 P 0.20059(7) -0.08690(6) 0.19699(3) 0.03671(17) Uani 1 1 d .
O1 O 0.4559(3) 0.1533(2) 0.34878(11) 0.0702(7) Uani 1 1 d .
O2 O 0.5070(2) 0.3128(2) 0.32076(11) 0.0674(7) Uani 1 1 d .
C1 C 0.4773(4) 0.1881(4) 0.40439(18) 0.0861(15) Uani 1 1 d .
H1A H 0.4560 0.1326 0.4232 0.103 Uiso 1 1 calc R
H1B H 0.4219 0.2304 0.4100 0.103 Uiso 1 1 calc R
C2 C 0.6049(6) 0.2416(5) 0.4269(2) 0.117(2) Uani 1 1 d .
H2A H 0.6116 0.2627 0.4638 0.175 Uiso 1 1 calc R
H2B H 0.6266 0.2976 0.4090 0.175 Uiso 1 1 calc R
H2C H 0.6605 0.1997 0.4227 0.175 Uiso 1 1 calc R
C3 C 0.4894(5) 0.4001(5) 0.3023(3) 0.121(3) Uani 1 1 d .
H3A H 0.4035 0.4034 0.3012 0.146 Uiso 1 1 calc R
H3B H 0.5052 0.4002 0.2667 0.146 Uiso 1 1 calc R
C4 C 0.5712(7) 0.4858(4) 0.3358(3) 0.122(2) Uani 1 1 d .
H4A H 0.5567 0.5438 0.3219 0.183 Uiso 1 1 calc R
H4B H 0.6564 0.4834 0.3365 0.183 Uiso 1 1 calc R
H4C H 0.5546 0.4868 0.3710 0.183 Uiso 1 1 calc R
C5 C 0.2676(3) 0.2953(2) 0.14284(12) 0.0383(6) Uani 1 1 d .
H5A H 0.3500 0.3063 0.1645 0.046 Uiso 1 1 calc R
H5B H 0.2757 0.3310 0.1129 0.046 Uiso 1 1 calc R
C6 C -0.1515(3) 0.1917(2) 0.30904(12) 0.0399(7) Uani 1 1 d .
H6A H -0.2064 0.2141 0.3301 0.048 Uiso 1 1 calc R
H6B H -0.2035 0.1490 0.2783 0.048 Uiso 1 1 calc R
C7 C 0.2443(3) -0.0971(2) 0.26794(12) 0.0400(7) Uani 1 1 d .
H7A H 0.2428 -0.1651 0.2714 0.048 Uiso 1 1 calc R
H7B H 0.3293 -0.0598 0.2806 0.048 Uiso 1 1 calc R
C11 C 0.0784(3) 0.1537(2) 0.06537(11) 0.0402(7) Uani 1 1 d .
C12 C -0.0229(3) 0.0763(3) 0.06248(15) 0.0556(9) Uani 1 1 d .
H12A H -0.0203 0.0329 0.0873 0.067 Uiso 1 1 calc R
C13 C -0.1282(4) 0.0619(3) 0.02340(17) 0.0682(11) Uani 1 1 d .
H13A H -0.1956 0.0094 0.0221 0.082 Uiso 1 1 calc R
C14 C -0.1324(4) 0.1255(3) -0.01320(15) 0.0657(10) Uani 1 1 d .
H14A H -0.2026 0.1162 -0.0397 0.079 Uiso 1 1 calc R
C15 C -0.0329(4) 0.2030(3) -0.01076(14) 0.0623(10) Uani 1 1 d .
H15A H -0.0365 0.2464 -0.0355 0.075 Uiso 1 1 calc R
C16 C 0.0723(3) 0.2176(3) 0.02796(13) 0.0512(8) Uani 1 1 d .
H16A H 0.1393 0.2703 0.0290 0.061 Uiso 1 1 calc R
C21 C 0.3397(3) 0.1483(2) 0.08319(11) 0.0399(7) Uani 1 1 d .
C22 C 0.3962(3) 0.0725(2) 0.09354(14) 0.0499(8) Uani 1 1 d .
H22A H 0.3678 0.0300 0.1165 0.060 Uiso 1 1 calc R
C23 C 0.4940(4) 0.0597(3) 0.07005(18) 0.0677(11) Uani 1 1 d .
H23A H 0.5309 0.0083 0.0773 0.081 Uiso 1 1 calc R
C24 C 0.5375(4) 0.1214(3) 0.03633(17) 0.0704(11) Uani 1 1 d .
H24A H 0.6039 0.1124 0.0208 0.084 Uiso 1 1 calc R
C25 C 0.4828(4) 0.1967(3) 0.02550(16) 0.0670(11) Uani 1 1 d .
H25A H 0.5121 0.2387 0.0024 0.080 Uiso 1 1 calc R
C26 C 0.3846(3) 0.2110(3) 0.04849(14) 0.0536(8) Uani 1 1 d .
H26A H 0.3482 0.2624 0.0409 0.064 Uiso 1 1 calc R
C31 C 0.0525(3) 0.3767(3) 0.13177(12) 0.0473(8) Uani 1 1 d .
C32 C -0.0676(3) 0.3198(4) 0.12150(15) 0.0697(11) Uani 1 1 d .
H32A H -0.0891 0.2675 0.1401 0.084 Uiso 1 1 calc R
C33 C -0.1575(4) 0.3416(6) 0.0826(2) 0.102(2) Uani 1 1 d .
H33A H -0.2385 0.3033 0.0753 0.123 Uiso 1 1 calc R
C34 C -0.1260(7) 0.4189(6) 0.0557(2) 0.111(2) Uani 1 1 d .
H34A H -0.1861 0.4335 0.0304 0.133 Uiso 1 1 calc R
C35 C -0.0079(7) 0.4746(4) 0.06557(19) 0.0964(18) Uani 1 1 d .
H35A H 0.0127 0.5267 0.0467 0.116 Uiso 1 1 calc R
C36 C 0.0825(4) 0.4544(3) 0.10355(15) 0.0689(11) Uani 1 1 d .
H36A H 0.1634 0.4930 0.1101 0.083 Uiso 1 1 calc R
C41 C 0.2666(3) 0.4698(2) 0.20822(13) 0.0439(7) Uani 1 1 d .
C42 C 0.3729(3) 0.5130(3) 0.19048(17) 0.0623(10) Uani 1 1 d .
H42A H 0.3996 0.4793 0.1638 0.075 Uiso 1 1 calc R
C43 C 0.4397(4) 0.6069(3) 0.2127(2) 0.0847(15) Uani 1 1 d .
H43A H 0.5108 0.6353 0.2006 0.102 Uiso 1 1 calc R
C44 C 0.4034(5) 0.6576(3) 0.2516(2) 0.0949(18) Uani 1 1 d .
H44A H 0.4495 0.7201 0.2662 0.114 Uiso 1 1 calc R
C45 C 0.2982(6) 0.6162(3) 0.2692(2) 0.0866(15) Uani 1 1 d .
H45A H 0.2724 0.6510 0.2958 0.104 Uiso 1 1 calc R
C46 C 0.2299(4) 0.5228(3) 0.24777(16) 0.0628(10) Uani 1 1 d .
H46A H 0.1586 0.4955 0.2601 0.075 Uiso 1 1 calc R
C51 C -0.1822(3) 0.3353(2) 0.24249(11) 0.0381(6) Uani 1 1 d .
C52 C -0.2761(3) 0.2669(3) 0.20859(14) 0.0542(8) Uani 1 1 d .
H52A H -0.2816 0.2007 0.2104 0.065 Uiso 1 1 calc R
C53 C -0.3623(3) 0.2946(3) 0.17179(16) 0.0638(10) Uani 1 1 d .
H53A H -0.4253 0.2474 0.1495 0.077 Uiso 1 1 calc R
C54 C -0.3544(3) 0.3914(3) 0.16832(16) 0.0620(10) Uani 1 1 d .
H54A H -0.4108 0.4103 0.1431 0.074 Uiso 1 1 calc R
C55 C -0.2633(4) 0.4606(3) 0.20198(16) 0.0667(11) Uani 1 1 d .
H55A H -0.2595 0.5266 0.2002 0.080 Uiso 1 1 calc R
C56 C -0.1764(4) 0.4335(3) 0.23872(14) 0.0559(9) Uani 1 1 d .
H56A H -0.1140 0.4812 0.2609 0.067 Uiso 1 1 calc R
C61 C -0.0191(3) 0.3917(2) 0.34421(12) 0.0435(7) Uani 1 1 d .
C62 C 0.1037(4) 0.4402(3) 0.36268(15) 0.0595(9) Uani 1 1 d .
H62A H 0.1647 0.4278 0.3445 0.071 Uiso 1 1 calc R
C63 C 0.1365(5) 0.5075(3) 0.40828(18) 0.0812(14) Uani 1 1 d .
H63A H 0.2192 0.5405 0.4207 0.097 Uiso 1 1 calc R
C64 C 0.0450(6) 0.5249(4) 0.43494(17) 0.0860(15) Uani 1 1 d .
H64A H 0.0666 0.5693 0.4657 0.103 Uiso 1 1 calc R
C65 C -0.0763(5) 0.4778(3) 0.41689(17) 0.0771(13) Uani 1 1 d .
H65A H -0.1370 0.4908 0.4351 0.092 Uiso 1 1 calc R
C66 C -0.1098(4) 0.4110(3) 0.37168(14) 0.0579(9) Uani 1 1 d .
H66A H -0.1928 0.3788 0.3595 0.069 Uiso 1 1 calc R
C71 C -0.0151(3) 0.1833(2) 0.41617(12) 0.0401(7) Uani 1 1 d .
C72 C 0.1025(3) 0.2435(3) 0.43269(13) 0.0546(9) Uani 1 1 d .
H72A H 0.1564 0.2532 0.4090 0.066 Uiso 1 1 calc R
C73 C 0.1413(4) 0.2900(3) 0.48453(15) 0.0657(10) Uani 1 1 d .
H73A H 0.2203 0.3314 0.4950 0.079 Uiso 1 1 calc R
C74 C 0.0648(4) 0.2752(3) 0.51970(14) 0.0628(10) Uani 1 1 d .
H74A H 0.0914 0.3054 0.5544 0.075 Uiso 1 1 calc R
C75 C -0.0514(5) 0.2159(3) 0.50396(17) 0.0768(13) Uani 1 1 d .
H75A H -0.1044 0.2066 0.5280 0.092 Uiso 1 1 calc R
C76 C -0.0916(4) 0.1694(3) 0.45291(15) 0.0635(10) Uani 1 1 d .
H76A H -0.1709 0.1284 0.4430 0.076 Uiso 1 1 calc R
C81 C -0.1846(3) 0.0155(2) 0.35545(11) 0.0382(6) Uani 1 1 d .
C82 C -0.1513(3) -0.0539(2) 0.38553(14) 0.0481(8) Uani 1 1 d .
H82A H -0.0680 -0.0467 0.4006 0.058 Uiso 1 1 calc R
C83 C -0.2381(4) -0.1332(3) 0.39365(15) 0.0561(9) Uani 1 1 d .
H83A H -0.2132 -0.1784 0.4143 0.067 Uiso 1 1 calc R
C84 C -0.3612(4) -0.1459(3) 0.37152(17) 0.0684(11) Uani 1 1 d .
H84A H -0.4203 -0.1996 0.3768 0.082 Uiso 1 1 calc R
C85 C -0.3954(4) -0.0786(4) 0.3416(2) 0.0880(16) Uani 1 1 d .
H85A H -0.4788 -0.0866 0.3265 0.106 Uiso 1 1 calc R
C86 C -0.3084(3) 0.0017(3) 0.33331(17) 0.0641(10) Uani 1 1 d .
H86A H -0.3340 0.0467 0.3126 0.077 Uiso 1 1 calc R
C91 C 0.2308(3) -0.0590(2) 0.37764(12) 0.0418(7) Uani 1 1 d .
C92 C 0.2149(3) 0.0049(3) 0.41835(13) 0.0525(8) Uani 1 1 d .
H92A H 0.1650 0.0484 0.4108 0.063 Uiso 1 1 calc R
C93 C 0.2722(4) 0.0051(3) 0.47017(14) 0.0679(11) Uani 1 1 d .
H93A H 0.2591 0.0477 0.4971 0.081 Uiso 1 1 calc R
C94 C 0.3471(4) -0.0565(4) 0.48168(16) 0.0768(13) Uani 1 1 d .
H94A H 0.3858 -0.0558 0.5164 0.092 Uiso 1 1 calc R
C95 C 0.3659(4) -0.1197(4) 0.44218(18) 0.0795(14) Uani 1 1 d .
H95A H 0.4176 -0.1617 0.4502 0.095 Uiso 1 1 calc R
C96 C 0.3079(3) -0.1216(3) 0.38992(15) 0.0607(10) Uani 1 1 d .
H96A H 0.3210 -0.1649 0.3633 0.073 Uiso 1 1 calc R
C101 C 0.0110(3) -0.1597(2) 0.30251(11) 0.0384(6) Uani 1 1 d .
C102 C -0.0974(3) -0.1541(2) 0.26947(13) 0.0450(7) Uani 1 1 d .
H10A H -0.0991 -0.0993 0.2523 0.054 Uiso 1 1 calc R
C103 C -0.2031(4) -0.2296(3) 0.26199(16) 0.0628(10) Uani 1 1 d .
H10B H -0.2752 -0.2259 0.2395 0.075 Uiso 1 1 calc R
C104 C -0.2014(4) -0.3096(3) 0.28763(17) 0.0695(11) Uani 1 1 d .
H10C H -0.2729 -0.3598 0.2828 0.083 Uiso 1 1 calc R
C105 C -0.0954(4) -0.3163(3) 0.32033(16) 0.0680(11) Uani 1 1 d .
H10D H -0.0951 -0.3712 0.3375 0.082 Uiso 1 1 calc R
C106 C 0.0118(4) -0.2416(2) 0.32797(14) 0.0528(8) Uani 1 1 d .
H10E H 0.0839 -0.2466 0.3501 0.063 Uiso 1 1 calc R
C111 C 0.0614(3) -0.1841(2) 0.17243(12) 0.0430(7) Uani 1 1 d .
C112 C -0.0380(3) -0.1627(3) 0.13999(14) 0.0520(8) Uani 1 1 d .
H11A H -0.0343 -0.0987 0.1334 0.062 Uiso 1 1 calc R
C113 C -0.1428(4) -0.2358(4) 0.11727(17) 0.0717(11) Uani 1 1 d .
H11B H -0.2089 -0.2209 0.0954 0.086 Uiso 1 1 calc R
C114 C -0.1485(4) -0.3305(4) 0.12736(19) 0.0802(13) Uani 1 1 d .
H11C H -0.2182 -0.3799 0.1119 0.096 Uiso 1 1 calc R
C115 C -0.0516(5) -0.3518(3) 0.16018(19) 0.0760(12) Uani 1 1 d .
H11D H -0.0565 -0.4156 0.1674 0.091 Uiso 1 1 calc R
C116 C 0.0521(4) -0.2803(3) 0.18240(16) 0.0589(9) Uani 1 1 d .
H11E H 0.1173 -0.2960 0.2045 0.071 Uiso 1 1 calc R
C121 C 0.3229(3) -0.1353(3) 0.17175(13) 0.0483(8) Uani 1 1 d .
C122 C 0.2945(4) -0.2100(3) 0.12956(14) 0.0627(10) Uani 1 1 d .
H12B H 0.2118 -0.2396 0.1149 0.075 Uiso 1 1 calc R
C123 C 0.3889(5) -0.2406(4) 0.10920(19) 0.0872(15) Uani 1 1 d .
H12C H 0.3688 -0.2910 0.0812 0.105 Uiso 1 1 calc R
C124 C 0.5109(5) -0.1974(5) 0.1300(2) 0.0924(17) Uani 1 1 d .
H12D H 0.5737 -0.2177 0.1160 0.111 Uiso 1 1 calc R
C125 C 0.5403(4) -0.1242(4) 0.1716(2) 0.0855(15) Uani 1 1 d .
H12E H 0.6234 -0.0953 0.1860 0.103 Uiso 1 1 calc R
C126 C 0.4467(4) -0.0923(3) 0.19264(17) 0.0630(10) Uani 1 1 d .
H12F H 0.4678 -0.0420 0.2207 0.076 Uiso 1 1 calc R
P8 P 0.5000 0.5000 0.5000 0.1569(16) Uani 1 2 d S
P9 P 0.5000 0.5000 0.0000 0.1076(8) Uani 1 2 d S
F1 F 0.4166(4) 0.4303(5) 0.4519(2) 0.211(3) Uani 1 1 d .
F2 F 0.6181(4) 0.4894(5) 0.4779(2) 0.207(3) Uani 1 1 d .
F3 F 0.4950(6) 0.5922(5) 0.4678(3) 0.216(3) Uani 1 1 d .
F4 F 0.5505(8) 0.4623(5) 0.0475(3) 0.290(5) Uani 1 1 d .
F5 F 0.6144(6) 0.5691(7) 0.0008(5) 0.338(7) Uani 1 1 d .
F6 F 0.4689(16) 0.5827(6) 0.0252(5) 0.382(8) Uani 1 1 d .

loop_
_atom_site_aniso_label
_atom_site_aniso_U_11
_atom_site_aniso_U_22
_atom_site_aniso_U_33
_atom_site_aniso_U_23
_atom_site_aniso_U_13
_atom_site_aniso_U_12
Cu1 0.0471(2) 0.0416(2) 0.03761(19) 0.01157(16) 0.01269(16) 0.01329(16)
Cu2 0.0462(2) 0.0397(2) 0.0429(2) 0.01057(16) 0.01687(16) 0.01196(16)
Cu3 0.0407(2) 0.0384(2) 0.0423(2) 0.01048(16) 0.01385(16) 0.01183(16)
Cl 0.0437(4) 0.0374(4) 0.0363(4) 0.0058(3) 0.0106(3) 0.0108(3)
S1 0.0408(4) 0.0691(6) 0.0513(5) -0.0054(4) 0.0109(4) 0.0068(4)
S2 0.0370(4) 0.0426(4) 0.0400(4) 0.0058(3) 0.0087(3) 0.0066(3)
P1 0.0343(4) 0.0527(5) 0.0447(4) 0.0024(4) 0.0055(3) 0.0035(4)
P2 0.0367(4) 0.0381(4) 0.0323(4) 0.0088(3) 0.0091(3) 0.0083(3)
P3 0.0394(4) 0.0350(4) 0.0359(4) 0.0075(3) 0.0095(3) 0.0081(3)
P4 0.0384(4) 0.0333(4) 0.0347(4) 0.0061(3) 0.0095(3) 0.0104(3)
P5 0.0354(4) 0.0358(4) 0.0349(4) 0.0081(3) 0.0111(3) 0.0092(3)
P6 0.0353(4) 0.0363(4) 0.0324(4) 0.0085(3) 0.0077(3) 0.0102(3)
P7 0.0387(4) 0.0413(4) 0.0355(4) 0.0099(3) 0.0108(3) 0.0162(3)
O1 0.0628(16) 0.085(2) 0.0682(17) 0.0243(15) 0.0073(13) 0.0264(15)
O2 0.0537(15) 0.0610(16) 0.0775(18) 0.0075(14) 0.0081(13) -0.0032(12)
C1 0.063(3) 0.125(4) 0.072(3) 0.045(3) 0.003(2) 0.020(3)
C2 0.110(4) 0.139(5) 0.081(4) 0.037(4) -0.020(3) 0.005(4)
C3 0.070(3) 0.130(5) 0.160(6) 0.104(5) -0.012(3) 0.006(3)
C4 0.155(6) 0.057(3) 0.139(6) 0.011(3) 0.006(5) 0.009(3)
C5 0.0380(15) 0.0401(16) 0.0385(15) 0.0106(13) 0.0111(12) 0.0076(12)
C6 0.0407(16) 0.0393(16) 0.0437(16) 0.0125(13) 0.0123(13) 0.0121(13)
C7 0.0401(16) 0.0454(17) 0.0394(16) 0.0114(13) 0.0094(13) 0.0171(13)
C11 0.0416(16) 0.0470(17) 0.0334(15) 0.0058(13) 0.0076(12) 0.0132(14)
C12 0.0500(19) 0.058(2) 0.056(2) 0.0164(17) 0.0032(16) 0.0076(16)
C13 0.050(2) 0.070(3) 0.072(3) 0.009(2) -0.0053(19) -0.0007(18)
C14 0.056(2) 0.086(3) 0.049(2) 0.005(2) -0.0052(17) 0.019(2)
C15 0.069(2) 0.078(3) 0.0432(19) 0.0184(18) 0.0050(17) 0.027(2)
C16 0.0520(19) 0.059(2) 0.0422(17) 0.0156(15) 0.0077(15) 0.0104(16)
C21 0.0388(16) 0.0455(17) 0.0342(15) 0.0027(13) 0.0087(12) 0.0071(13)
C22 0.0540(19) 0.0457(18) 0.0536(19) 0.0046(15) 0.0196(16) 0.0131(15)
C23 0.071(3) 0.060(2) 0.085(3) 0.007(2) 0.034(2) 0.027(2)
C24 0.064(2) 0.077(3) 0.077(3) -0.001(2) 0.039(2) 0.018(2)
C25 0.071(3) 0.075(3) 0.061(2) 0.015(2) 0.038(2) 0.009(2)
C26 0.057(2) 0.062(2) 0.0513(19) 0.0181(17) 0.0239(16) 0.0181(17)
C31 0.0482(18) 0.059(2) 0.0380(16) 0.0012(15) 0.0075(14) 0.0215(16)
C32 0.045(2) 0.111(3) 0.050(2) -0.003(2) 0.0099(17) 0.016(2)
C33 0.050(2) 0.188(7) 0.065(3) -0.018(4) 0.003(2) 0.040(3)
C34 0.112(5) 0.179(7) 0.061(3) 0.000(4) -0.004(3) 0.101(5)
C35 0.138(5) 0.098(4) 0.063(3) 0.015(3) -0.007(3) 0.066(4)
C36 0.090(3) 0.063(2) 0.055(2) 0.0166(19) -0.001(2) 0.029(2)
C41 0.0500(18) 0.0325(15) 0.0472(17) 0.0108(13) 0.0019(14) 0.0090(13)
C42 0.054(2) 0.047(2) 0.083(3) 0.0141(19) 0.0090(19) 0.0050(16)
C43 0.068(3) 0.048(2) 0.123(4) 0.021(3) -0.003(3) -0.007(2)
C44 0.099(4) 0.039(2) 0.120(4) 0.003(3) -0.030(3) 0.004(2)
C45 0.121(4) 0.048(2) 0.081(3) -0.009(2) -0.004(3) 0.026(3)
C46 0.080(3) 0.045(2) 0.062(2) 0.0045(17) 0.010(2) 0.0159(18)
C51 0.0387(15) 0.0424(16) 0.0381(15) 0.0108(13) 0.0127(12) 0.0137(13)
C52 0.0467(19) 0.0495(19) 0.061(2) 0.0138(16) 0.0013(16) 0.0052(15)
C53 0.0431(19) 0.079(3) 0.062(2) 0.020(2) -0.0020(17) 0.0051(18)
C54 0.047(2) 0.090(3) 0.060(2) 0.028(2) 0.0124(17) 0.030(2)
C55 0.087(3) 0.060(2) 0.067(2) 0.025(2) 0.017(2) 0.038(2)
C56 0.066(2) 0.0473(19) 0.054(2) 0.0111(16) 0.0035(17) 0.0166(17)
C61 0.060(2) 0.0377(16) 0.0351(15) 0.0045(13) 0.0075(14) 0.0172(15)
C62 0.067(2) 0.052(2) 0.054(2) -0.0011(17) 0.0019(18) 0.0135(18)
C63 0.094(3) 0.063(3) 0.070(3) -0.012(2) -0.017(3) 0.015(2)
C64 0.139(5) 0.070(3) 0.047(2) -0.011(2) -0.002(3) 0.043(3)
C65 0.120(4) 0.071(3) 0.052(2) 0.002(2) 0.028(3) 0.043(3)
C66 0.080(3) 0.054(2) 0.0484(19) 0.0056(16) 0.0229(18) 0.0273(19)
C71 0.0479(17) 0.0375(16) 0.0372(15) 0.0066(12) 0.0115(13) 0.0120(13)
C72 0.051(2) 0.066(2) 0.0432(18) 0.0035(16) 0.0125(15) 0.0063(17)
C73 0.065(2) 0.070(3) 0.050(2) -0.0072(18) 0.0000(18) 0.006(2)
C74 0.088(3) 0.060(2) 0.0397(18) -0.0027(16) 0.0090(19) 0.023(2)
C75 0.095(3) 0.081(3) 0.056(2) -0.003(2) 0.040(2) 0.010(3)
C76 0.063(2) 0.067(2) 0.056(2) -0.0068(18) 0.0262(18) 0.0005(19)
C81 0.0394(15) 0.0392(16) 0.0376(15) 0.0067(12) 0.0135(12) 0.0076(13)
C82 0.0444(17) 0.0482(18) 0.0550(19) 0.0144(15) 0.0136(15) 0.0120(15)
C83 0.067(2) 0.0464(19) 0.061(2) 0.0218(17) 0.0207(18) 0.0128(17)
C84 0.056(2) 0.060(2) 0.085(3) 0.027(2) 0.018(2) -0.0051(18)
C85 0.042(2) 0.093(3) 0.119(4) 0.049(3) 0.000(2) -0.007(2)
C86 0.0418(19) 0.067(2) 0.081(3) 0.035(2) 0.0024(18) 0.0043(17)
C91 0.0369(15) 0.0507(18) 0.0363(15) 0.0150(14) 0.0070(12) 0.0038(13)
C92 0.0522(19) 0.061(2) 0.0395(17) 0.0064(15) 0.0080(15) 0.0038(16)
C93 0.069(3) 0.085(3) 0.0386(19) 0.0059(19) 0.0074(17) -0.003(2)
C94 0.057(2) 0.121(4) 0.044(2) 0.031(2) -0.0003(18) 0.003(2)
C95 0.058(2) 0.122(4) 0.069(3) 0.047(3) 0.007(2) 0.035(3)
C96 0.057(2) 0.082(3) 0.052(2) 0.0235(19) 0.0096(17) 0.030(2)
C101 0.0425(16) 0.0373(15) 0.0360(15) 0.0031(12) 0.0133(13) 0.0070(13)
C102 0.0412(17) 0.0457(18) 0.0469(17) 0.0051(14) 0.0079(14) 0.0085(14)
C103 0.048(2) 0.064(2) 0.068(2) -0.0020(19) 0.0095(18) -0.0002(17)
C104 0.068(3) 0.055(2) 0.071(3) -0.002(2) 0.017(2) -0.0150(19)
C105 0.098(3) 0.0392(19) 0.064(2) 0.0134(17) 0.023(2) 0.000(2)
C106 0.068(2) 0.0433(18) 0.0473(18) 0.0101(15) 0.0110(16) 0.0117(16)
C111 0.0479(17) 0.0433(17) 0.0402(16) 0.0021(13) 0.0141(14) 0.0129(14)
C112 0.0483(19) 0.057(2) 0.0503(19) 0.0083(16) 0.0069(15) 0.0121(16)
C113 0.053(2) 0.091(3) 0.061(2) 0.005(2) 0.0019(18) 0.007(2)
C114 0.074(3) 0.072(3) 0.074(3) -0.014(2) 0.012(2) -0.015(2)
C115 0.089(3) 0.048(2) 0.086(3) 0.000(2) 0.023(3) 0.004(2)
C116 0.065(2) 0.047(2) 0.066(2) 0.0090(17) 0.0129(18) 0.0147(17)
C121 0.055(2) 0.062(2) 0.0455(18) 0.0244(16) 0.0224(15) 0.0331(17)
C122 0.078(3) 0.082(3) 0.0451(19) 0.0133(19) 0.0244(18) 0.044(2)
C123 0.111(4) 0.116(4) 0.065(3) 0.019(3) 0.043(3) 0.070(4)
C124 0.099(4) 0.133(5) 0.087(3) 0.040(3) 0.056(3) 0.077(4)
C125 0.060(3) 0.123(4) 0.101(4) 0.050(3) 0.036(3) 0.050(3)
C126 0.054(2) 0.080(3) 0.070(2) 0.025(2) 0.0223(19) 0.032(2)
P8 0.0819(16) 0.223(4) 0.126(2) -0.068(3) 0.0151(15) -0.006(2)
P9 0.1032(16) 0.0669(11) 0.1384(19) 0.0245(12) -0.0326(14) 0.0276(11)
F1 0.106(3) 0.298(7) 0.165(4) -0.115(5) 0.012(3) -0.012(4)
F2 0.096(3) 0.296(7) 0.184(5) -0.100(5) 0.040(3) -0.001(3)
F3 0.217(7) 0.221(7) 0.206(6) 0.054(5) 0.036(5) 0.040(5)
F4 0.364(10) 0.208(6) 0.222(7) 0.111(6) -0.127(7) 0.014(6)
F5 0.148(5) 0.251(8) 0.573(17) 0.243(10) -0.059(7) -0.022(5)
F6 0.73(3) 0.196(8) 0.345(13) 0.055(8) 0.274(15) 0.238(12)

loop_
_atom_type_symbol
_atom_type_description
_atom_type_scat_dispersion_real
_atom_type_scat_dispersion_imag
_atom_type_scat_source
C C 0.0033 0.0016 'International Tables Vol C Tables 4.2.6.8 and 6.1.1.4'
H H 0.0000 0.0000 'International Tables Vol C Tables 4.2.6.8 and 6.1.1.4'
O O 0.0106 0.0060 'International Tables Vol C Tables 4.2.6.8 and 6.1.1.4'
F F 0.0171 0.0103 'International Tables Vol C Tables 4.2.6.8 and 6.1.1.4'
P P 0.1023 0.0942 'International Tables Vol C Tables 4.2.6.8 and 6.1.1.4'
S S 0.1246 0.1234 'International Tables Vol C Tables 4.2.6.8 and 6.1.1.4'
Cl Cl 0.1484 0.1585 'International Tables Vol C Tables 4.2.6.8 and 6.1.1.4'
Cu Cu 0.3201 1.2651 'International Tables Vol C Tables 4.2.6.8 and 6.1.1.4'

loop_
_geom_angle_atom_site_label_1
_geom_angle_atom_site_label_2
_geom_angle_atom_site_label_3
_geom_angle
_geom_angle_site_symmetry_1
_geom_angle_site_symmetry_3
P7 Cu1 P2 137.42(3) . .
P7 Cu1 Cl 103.94(3) . .
P2 Cu1 Cl 103.36(3) . .
P7 Cu1 S1 96.26(3) . .
P2 Cu1 S1 95.38(3) . .
Cl Cu1 S1 123.24(3) . .
P3 Cu2 P4 124.39(3) . .
P3 Cu2 S2 119.86(3) . .
P4 Cu2 S2 101.69(3) . .
P3 Cu2 Cl 110.64(3) . .
P4 Cu2 Cl 98.69(3) . .
S2 Cu2 Cl 96.24(3) . .
P6 Cu3 P5 118.88(3) . .
P6 Cu3 S2 122.82(3) . .
P5 Cu3 S2 104.71(3) . .
P6 Cu3 Cl 107.28(3) . .
P5 Cu3 Cl 102.33(3) . .
S2 Cu3 Cl 96.69(3) . .
Cu1 Cl Cu2 92.21(3) . .
Cu1 Cl Cu3 91.63(3) . .
Cu2 Cl Cu3 76.57(2) . .
P1 S1 Cu1 113.87(5) . .
P1 S2 Cu3 109.51(4) . .
P1 S2 Cu2 117.75(4) . .
Cu3 S2 Cu2 81.13(3) . .
O2 P1 O1 99.38(16) . .
O2 P1 S1 113.63(12) . .
O1 P1 S1 106.77(12) . .
O2 P1 S2 109.32(12) . .
O1 P1 S2 108.33(11) . .
S1 P1 S2 117.66(5) . .
C11 P2 C21 105.18(13) . .
C11 P2 C5 105.28(14) . .
C21 P2 C5 99.72(14) . .
C11 P2 Cu1 119.49(10) . .
C21 P2 Cu1 112.94(10) . .
C5 P2 Cu1 112.11(10) . .
C31 P3 C41 101.16(15) . .
C31 P3 C5 103.32(14) . .
C41 P3 C5 102.52(15) . .
C31 P3 Cu2 116.52(11) . .
C41 P3 Cu2 112.22(11) . .
C5 P3 Cu2 118.80(10) . .
C61 P4 C51 103.95(14) . .
C61 P4 C6 103.16(15) . .
C51 P4 C6 100.39(13) . .
C61 P4 Cu2 118.73(11) . .
C51 P4 Cu2 114.08(10) . .
C6 P4 Cu2 114.29(10) . .
C81 P5 C71 101.34(14) . .
C81 P5 C6 101.61(14) . .
C71 P5 C6 107.40(14) . .
C81 P5 Cu3 117.81(10) . .
C71 P5 Cu3 117.57(10) . .
C6 P5 Cu3 109.53(10) . .
C91 P6 C101 103.22(14) . .
C91 P6 C7 103.16(14) . .
C101 P6 C7 103.55(14) . .
C91 P6 Cu3 110.70(11) . .
C101 P6 Cu3 113.05(10) . .
C7 P6 Cu3 121.28(10) . .
C111 P7 C121 102.99(16) . .
C111 P7 C7 105.19(14) . .
C121 P7 C7 99.69(14) . .
C111 P7 Cu1 119.27(11) . .
C121 P7 Cu1 116.03(11) . .
C7 P7 Cu1 111.38(10) . .
C1 O1 P1 121.5(3) . .
C3 O2 P1 121.6(3) . .
O1 C1 C2 114.4(4) . .
O2 C3 C4 111.9(4) . .
P3 C5 P2 116.58(15) . .
P5 C6 P4 115.81(16) . .
P6 C7 P7 116.20(15) . .
C12 C11 C16 118.3(3) . .
C12 C11 P2 117.6(2) . .
C16 C11 P2 124.2(2) . .
C11 C12 C13 121.4(3) . .
C14 C13 C12 119.5(4) . .
C13 C14 C15 119.9(3) . .
C14 C15 C16 120.9(3) . .
C15 C16 C11 120.1(3) . .
C22 C21 C26 118.3(3) . .
C22 C21 P2 118.1(2) . .
C26 C21 P2 123.5(3) . .
C23 C22 C21 120.5(3) . .
C24 C23 C22 120.8(4) . .
C23 C24 C25 119.6(4) . .
C24 C25 C26 120.6(4) . .
C25 C26 C21 120.2(3) . .
C32 C31 C36 119.3(4) . .
C32 C31 P3 119.3(3) . .
C36 C31 P3 121.4(3) . .
C31 C32 C33 119.4(5) . .
C34 C33 C32 120.1(5) . .
C35 C34 C33 120.5(5) . .
C34 C35 C36 120.5(6) . .
C35 C36 C31 120.1(5) . .
C46 C41 C42 118.1(3) . .
C46 C41 P3 117.4(3) . .
C42 C41 P3 124.4(3) . .
C41 C42 C43 119.9(4) . .
C44 C43 C42 121.4(5) . .
C43 C44 C45 119.3(4) . .
C44 C45 C46 120.4(5) . .
C41 C46 C45 120.8(4) . .
C52 C51 C56 117.9(3) . .
C52 C51 P4 121.4(2) . .
C56 C51 P4 120.4(2) . .
C51 C52 C53 121.4(3) . .
C54 C53 C52 119.9(4) . .
C53 C54 C55 119.8(3) . .
C54 C55 C56 120.7(4) . .
C55 C56 C51 120.3(4) . .
C62 C61 C66 119.3(3) . .
C62 C61 P4 119.6(3) . .
C66 C61 P4 121.0(3) . .
C61 C62 C63 120.3(4) . .
C64 C63 C62 119.2(5) . .
C65 C64 C63 120.9(4) . .
C64 C65 C66 120.3(4) . .
C65 C66 C61 120.0(4) . .
C72 C71 C76 117.8(3) . .
C72 C71 P5 119.6(2) . .
C76 C71 P5 122.4(3) . .
C71 C72 C73 120.7(3) . .
C74 C73 C72 120.3(4) . .
C73 C74 C75 119.6(4) . .
C74 C75 C76 121.0(4) . .
C75 C76 C71 120.6(4) . .
C86 C81 C82 117.5(3) . .
C86 C81 P5 124.4(2) . .
C82 C81 P5 118.1(2) . .
C83 C82 C81 121.7(3) . .
C84 C83 C82 120.3(3) . .
C85 C84 C83 118.8(3) . .
C84 C85 C86 121.3(4) . .
C81 C86 C85 120.5(3) . .
C92 C91 C96 118.1(3) . .
C92 C91 P6 117.0(3) . .
C96 C91 P6 124.8(3) . .
C91 C92 C93 121.1(4) . .
C94 C93 C92 120.2(4) . .
C93 C94 C95 120.0(4) . .
C94 C95 C96 120.5(4) . .
C91 C96 C95 120.0(4) . .
C106 C101 C102 119.1(3) . .
C106 C101 P6 123.3(3) . .
C102 C101 P6 117.6(2) . .
C103 C102 C101 120.2(3) . .
C104 C103 C102 120.1(4) . .
C103 C104 C105 120.5(4) . .
C104 C105 C106 120.3(4) . .
C101 C106 C105 119.8(4) . .
C112 C111 C116 118.3(3) . .
C112 C111 P7 118.5(3) . .
C116 C111 P7 123.2(3) . .
C111 C112 C113 120.7(4) . .
C114 C113 C112 119.6(4) . .
C115 C114 C113 120.0(4) . .
C116 C115 C114 120.6(4) . .
C115 C116 C111 120.8(4) . .
C126 C121 C122 118.5(3) . .
C126 C121 P7 119.6(3) . .
C122 C121 P7 121.8(3) . .
C123 C122 C121 120.5(4) . .
C124 C123 C122 120.5(5) . .
C123 C124 C125 119.7(4) . .
C124 C125 C126 120.7(5) . .
C121 C126 C125 120.1(4) . .
F1 P8 F1 180.000(1) 2_666 .
F1 P8 F2 90.2(2) 2_666 2_666
F1 P8 F2 89.8(2) . 2_666
F1 P8 F2 89.8(2) 2_666 .
F1 P8 F2 90.2(2) . .
F2 P8 F2 180.0(4) 2_666 .
F1 P8 F3 90.1(4) 2_666 2_666
F1 P8 F3 89.9(4) . 2_666
F2 P8 F3 88.5(4) 2_666 2_666
F2 P8 F3 91.5(4) . 2_666
F1 P8 F3 89.9(4) 2_666 .
F1 P8 F3 90.1(4) . .
F2 P8 F3 91.5(4) 2_666 .
F2 P8 F3 88.5(4) . .
F3 P8 F3 180.0(4) 2_666 .
F6 P9 F6 180.0(9) 2_665 .
F6 P9 F5 82.8(6) 2_665 2_665
F6 P9 F5 97.2(6) . 2_665
F6 P9 F5 97.2(6) 2_665 .
F6 P9 F5 82.8(6) . .
F5 P9 F5 180.0(8) 2_665 .
F6 P9 F4 81.9(5) 2_665 .
F6 P9 F4 98.1(5) . .
F5 P9 F4 86.8(4) 2_665 .
F5 P9 F4 93.2(4) . .
F6 P9 F4 98.1(5) 2_665 2_665
F6 P9 F4 81.9(5) . 2_665
F5 P9 F4 93.2(4) 2_665 2_665
F5 P9 F4 86.8(4) . 2_665
F4 P9 F4 180.0(4) . 2_665

loop_
_geom_bond_atom_site_label_1
_geom_bond_atom_site_label_2
_geom_bond_distance
_geom_bond_site_symmetry_2
Cu1 P7 2.2783(9) .
Cu1 P2 2.2795(8) .
Cu1 Cl 2.4603(8) .
Cu1 S1 2.4643(10) .
Cu2 P3 2.2606(8) .
Cu2 P4 2.2910(8) .
Cu2 S2 2.3902(9) .
Cu2 Cl 2.4783(8) .
Cu3 P6 2.2484(8) .
Cu3 P5 2.2907(8) .
Cu3 S2 2.3515(8) .
Cu3 Cl 2.4988(8) .
S1 P1 1.9514(12) .
S2 P1 2.0198(11) .
P1 O2 1.559(3) .
P1 O1 1.606(3) .
P2 C11 1.827(3) .
P2 C21 1.834(3) .
P2 C5 1.846(3) .
P3 C31 1.825(3) .
P3 C41 1.831(3) .
P3 C5 1.841(3) .
P4 C61 1.826(3) .
P4 C51 1.830(3) .
P4 C6 1.845(3) .
P5 C81 1.833(3) .
P5 C71 1.839(3) .
P5 C6 1.839(3) .
P6 C91 1.831(3) .
P6 C101 1.834(3) .
P6 C7 1.843(3) .
P7 C111 1.817(3) .
P7 C121 1.844(3) .
P7 C7 1.850(3) .
O1 C1 1.441(6) .
O2 C3 1.405(6) .
C1 C2 1.459(7) .
C3 C4 1.455(8) .
C11 C12 1.382(5) .
C11 C16 1.389(4) .
C12 C13 1.386(5) .
C13 C14 1.369(6) .
C14 C15 1.372(6) .
C15 C16 1.379(5) .
C21 C22 1.383(5) .
C21 C26 1.397(4) .
C22 C23 1.377(5) .
C23 C24 1.365(6) .
C24 C25 1.368(6) .
C25 C26 1.378(5) .
C31 C32 1.378(5) .
C31 C36 1.387(5) .
C32 C33 1.407(7) .
C33 C34 1.365(9) .
C34 C35 1.354(9) .
C35 C36 1.387(6) .
C41 C46 1.383(5) .
C41 C42 1.387(5) .
C42 C43 1.392(6) .
C43 C44 1.350(8) .
C44 C45 1.369(8) .
C45 C46 1.386(6) .
C51 C52 1.380(5) .
C51 C56 1.389(5) .
C52 C53 1.388(5) .
C53 C54 1.365(6) .
C54 C55 1.368(6) .
C55 C56 1.387(5) .
C61 C62 1.380(5) .
C61 C66 1.393(5) .
C62 C63 1.390(5) .
C63 C64 1.380(7) .
C64 C65 1.359(7) .
C65 C66 1.378(6) .
C71 C72 1.379(5) .
C71 C76 1.384(5) .
C72 C73 1.394(5) .
C73 C74 1.353(6) .
C74 C75 1.360(6) .
C75 C76 1.377(6) .
C81 C86 1.376(5) .
C81 C82 1.384(4) .
C82 C83 1.373(5) .
C83 C84 1.369(5) .
C84 C85 1.361(6) .
C85 C86 1.385(5) .
C91 C92 1.385(5) .
C91 C96 1.388(5) .
C92 C93 1.388(5) .
C93 C94 1.355(6) .
C94 C95 1.369(7) .
C95 C96 1.396(5) .
C101 C106 1.387(4) .
C101 C102 1.387(4) .
C102 C103 1.384(5) .
C103 C104 1.366(6) .
C104 C105 1.367(6) .
C105 C106 1.389(5) .
C111 C112 1.387(5) .
C111 C116 1.393(5) .
C112 C113 1.387(5) .
C113 C114 1.378(7) .
C114 C115 1.370(7) .
C115 C116 1.365(6) .
C121 C126 1.382(5) .
C121 C122 1.391(5) .
C122 C123 1.389(6) .
C123 C124 1.366(8) .
C124 C125 1.366(8) .
C125 C126 1.397(6) .
P8 F1 1.543(4) 2_666
P8 F1 1.543(4) .
P8 F2 1.558(4) 2_666
P8 F2 1.558(4) .
P8 F3 1.619(7) 2_666
P8 F3 1.619(7) .
P9 F6 1.424(7) 2_665
P9 F6 1.424(7) .
P9 F5 1.429(6) 2_665
P9 F5 1.429(6) .
P9 F4 1.463(5) .
P9 F4 1.463(5) 2_665
